data_9015015
loop_
_publ_author_name
'Grigor'eva, A. A.'
'Zubkova, N. V.'
'Pekov, I. V.'
'Kolitsch, U.'
'Pushcharovsky, D. Y.'
'Vigasina, M. F.'
'Giester, G.'
'Dordevic, T.'
'Tillmanns, E.'
'Chukanov, N. V.'

_publ_section_title
;
 Crystal chemistry of elpidite from Kahn Bogdo (Mongolia)
 and its K- and Rb-exchanged forms
;
_journal_name_full 'Crystallography Reports'
_journal_page_first 832
_journal_page_last 841
_journal_paper_doi 10.1134/S1063774511050117
_journal_volume 56
_journal_year 2011
_chemical_compound_source 'Kahn Bogdo, Mongolia'
_chemical_formula_sum 'H6 Na2 O18 Si6 Zr'
_chemical_name_mineral Elpidite
_space_group_IT_number 57
_symmetry_space_group_name_Hall '-P 2c 2b'
_symmetry_space_group_name_H-M 'P b c m'
_cell_angle_alpha 90
_cell_angle_beta 90
_cell_angle_gamma 90
_cell_formula_units_Z 4
_cell_length_a 7.1312
_cell_length_b 14.6853
_cell_length_c 14.6349
_cell_volume 1532.623
_database_code_amcsd 0018522
_exptl_crystal_density_diffrn 2.599
_cod_original_formula_sum 'Na2 Zr Si6 O18 H6'
_cod_database_code 9015015

loop_
_space_group_symop_operation_xyz
x,y,z
x,1/2-y,1/2+z
-x,1/2+y,1/2-z
-x,1/2+y,z
x,1/2-y,-z
x,y,1/2-z
-x,-y,1/2+z
-x,-y,-z

loop_
_atom_site_label
_atom_site_fract_x
_atom_site_fract_y
_atom_site_fract_z
_atom_site_occupancy
_atom_site_U_iso_or_equiv
_atom_site_type_symbol
_atom_site_attached_hydrogens
Na(1) 0.44490 0.23175 0.75000 1.00000 0.04770 Na 0
Na(2) -0.00275 0.25000 0.50000 1.00000 0.01510 Na 0
Zr 0.49658 0.25000 0.50000 1.00000 0.00804 Zr 0
Si(1) 0.77343 0.38628 0.64604 1.00000 0.01028 Si 0
Si(2) 0.50598 0.04735 0.64184 1.00000 0.01005 Si 0
Si(3) 0.21944 0.39130 0.64439 1.00000 0.01016 Si 0
O(1) 0.99571 0.40384 0.63913 1.00000 0.01790 O 0
O(2) 0.71950 0.35610 0.75000 1.00000 0.01830 O 0
O(3) 0.70950 0.30908 0.57729 1.00000 0.01780 O 0
O(4) 0.67790 0.48448 0.62422 1.00000 0.01950 O 0
O(5) 0.52100 0.07108 0.75000 1.00000 0.01920 O 0
O(6) 0.49255 0.14009 0.58783 1.00000 0.01770 O 0
O(7) 0.30720 0.48949 0.61315 1.00000 0.01670 O 0
O(8) 0.28260 0.37415 0.75000 1.00000 0.01770 O 0
O(9) 0.28930 0.30986 0.58199 1.00000 0.01740 O 0
Wat(1) 0.00800 0.11320 0.58101 1.00000 0.03440 O 2
Wat(2) 0.12130 0.18830 0.75000 1.00000 0.06500 O 2

loop_
_cod_changelog_entry_id
_cod_changelog_entry_author
_cod_changelog_entry_date
_cod_changelog_entry_text
1
;cod-tools version 3.8.0
Id: cif_guess_AMCSD_atom_types 9581 2023-05-17 12:35:41Z saulius
;
2023-05-23T09:25:21+03:00
;Derived atom types and hydrogen counts
from atom names that follow the AMCSD naming convention
(Wat == water, O-H == hydroxyl).
;

loop_
_cod_related_entry_id
_cod_related_entry_database
_cod_related_entry_code
1 AMCSD 0018522
